data_4066400
loop_
_publ_author_name
'Hollingsworth, Nathan'
'Johnson, Andrew L.'
'Kingsley, Andrew'
'Kociok-K\"ohn, Gabriele'
'Molloy, Kieran C.'

_publ_section_title
;
 Structural Study of the Reaction of Methylzinc Amino Alcoholates with
 Oxygen
;
_journal_issue 15
_journal_name_full Organometallics
_journal_page_first 3318
_journal_paper_doi 10.1021/om100449t
_journal_volume 29
_journal_year 2010
_chemical_formula_moiety 'C20 H52 N4 O2 Zn4'
_chemical_formula_sum 'C20 H52 N4 O2 Zn4'
_chemical_formula_weight 642.14
_chemical_name_systematic
;
 ?
;
_space_group_IT_number 2
_symmetry_cell_setting triclinic
_symmetry_space_group_name_Hall '-P 1'
_symmetry_space_group_name_H-M 'P -1'
_atom_sites_solution_hydrogens geom
_atom_sites_solution_primary direct
_atom_sites_solution_secondary difmap
_audit_creation_method SHELXL-97
_cell_angle_alpha 93.155(2)
_cell_angle_beta 112.003(2)
_cell_angle_gamma 100.315(2)
_cell_formula_units_Z 1
_cell_length_a 8.0653(3)
_cell_length_b 9.5037(4)
_cell_length_c 10.5151(5)
_cell_measurement_reflns_used 12114
_cell_measurement_temperature 150(2)
_cell_measurement_theta_max 27.485
_cell_measurement_theta_min 2.910
_cell_volume 728.58(6)
_computing_cell_refinement 'HKL Scalepack (Otwinski & Minor, 1997)'
_computing_data_collection 'Collect (Nonius BV, 1997-2000)'
_computing_data_reduction
;
 DENZO-SCALEPACK Z. Otwinowski and W. Minor, " 
 Processing of X-ray Diffraction Data Collected in Oscillation Mode ", 
 Methods in Enzymology, Volume 276: Macromolecular Crystallography, 
 part A, p.307-326, 1997,C.W. Carter, Jr. & R. M. Sweet, Eds., Academic Press.
;
_computing_molecular_graphics 'ORTEP3 for Windows - Farrugia, L. J. J. Appl. Crystallogr. 1997, 30, 565'
_computing_publication_material
;
 'WinGX publication routines, Farrugia, 
 L. J., J. Appl. Crystallogr., 1999, 32, 837-838
;
_computing_structure_refinement
;
 SHELXL97 -Program for Crystal Structure Analysis (Release 97-2). 
 Sheldrick, G.M., Instit\"ut f\"ur Anorganische Chemie der Universit\"at, 
 Tammanstrasse 4, D-3400 G\"ottingen, Germany, 1998 
;
_computing_structure_solution
; 
 SIR97- Altomare A., Burla M.C., Camalli M., Cascarano G.L., Giacovazzo C. , 
 Guagliardi A., Moliterni A.G.G., Polidori G.,Spagna R. 
 (1999) J. Appl. Cryst. 32, 115-119
;
_diffrn_ambient_temperature 150(2)
_diffrn_measured_fraction_theta_full 0.994
_diffrn_measured_fraction_theta_max 0.994
_diffrn_measurement_device_type 'Nonius Kappa CCD'
_diffrn_measurement_method '169 2.0 degree images with \v scans'
_diffrn_radiation_monochromator graphite
_diffrn_radiation_source 'fine-focus sealed tube'
_diffrn_radiation_type MoK\a
_diffrn_radiation_wavelength 0.71073
_diffrn_reflns_av_R_equivalents 0.0705
_diffrn_reflns_av_sigmaI/netI 0.0601
_diffrn_reflns_limit_h_max 10
_diffrn_reflns_limit_h_min -10
_diffrn_reflns_limit_k_max 12
_diffrn_reflns_limit_k_min -12
_diffrn_reflns_limit_l_max 13
_diffrn_reflns_limit_l_min -13
_diffrn_reflns_number 10030
_diffrn_reflns_theta_full 27.53
_diffrn_reflns_theta_max 27.53
_diffrn_reflns_theta_min 3.24
_diffrn_standards_decay_% 0
_diffrn_standards_number 0
_exptl_absorpt_coefficient_mu 3.273
_exptl_absorpt_correction_T_max 0.7719
_exptl_absorpt_correction_T_min 0.3508
_exptl_absorpt_correction_type multi-scan
_exptl_absorpt_process_details
;
multi-scan from symmetry-related measurements 
 Sortav (Blessing 1995)
;
_exptl_crystal_colour colourless
_exptl_crystal_density_diffrn 1.464
_exptl_crystal_density_method 'not measured'
_exptl_crystal_description 'irregular shape'
_exptl_crystal_F_000 336
_exptl_crystal_size_max 0.40
_exptl_crystal_size_mid 0.25
_exptl_crystal_size_min 0.08
_refine_diff_density_max 0.792
_refine_diff_density_min -0.708
_refine_diff_density_rms 0.108
_refine_ls_extinction_method none
_refine_ls_goodness_of_fit_ref 1.073
_refine_ls_hydrogen_treatment constr
_refine_ls_matrix_type full
_refine_ls_number_parameters 143
_refine_ls_number_reflns 3338
_refine_ls_number_restraints 0
_refine_ls_restrained_S_all 1.073
_refine_ls_R_factor_all 0.0579
_refine_ls_R_factor_gt 0.0424
_refine_ls_shift/su_max 0.000
_refine_ls_shift/su_mean 0.000
_refine_ls_structure_factor_coef Fsqd
_refine_ls_weighting_details 'calc w=1/[\s^2^(Fo^2^)+(0.0463P)^2^+0.3800P] where P=(Fo^2^+2Fc^2^)/3'
_refine_ls_weighting_scheme calc
_refine_ls_wR_factor_gt 0.1014
_refine_ls_wR_factor_ref 0.1092
_reflns_number_gt 2672
_reflns_number_total 3338
_reflns_threshold_expression >2sigma(I)
_cod_data_source_file om100449t_si_001.cif
_cod_data_source_block k08kcm24
_cod_original_cell_volume 728.58(5)
_cod_database_code 4066400

loop_
_symmetry_equiv_pos_as_xyz
'x, y, z'
'-x, -y, -z'

loop_
_atom_site_label
_atom_site_type_symbol
_atom_site_fract_x
_atom_site_fract_y
_atom_site_fract_z
_atom_site_U_iso_or_equiv
_atom_site_adp_type
_atom_site_occupancy
_atom_site_symmetry_multiplicity
_atom_site_calc_flag
_atom_site_refinement_flags
Zn1 Zn 0.87649(5) 0.57602(4) 0.40281(4) 0.02526(13) Uani 1 1 d .
Zn2 Zn 0.73213(6) 0.20499(4) 0.17677(5) 0.03749(14) Uani 1 1 d .
O1 O 0.8625(3) 0.3661(2) 0.4358(2) 0.0253(4) Uani 1 1 d .
N1 N 0.9699(4) 0.3887(3) 0.7246(3) 0.0263(6) Uani 1 1 d .
N2 N 0.5150(4) 0.1658(3) 0.2548(3) 0.0277(6) Uani 1 1 d .
C1 C 0.6771(5) 0.6765(4) 0.3853(4) 0.0368(8) Uani 1 1 d .
H1A H 0.5974 0.6698 0.2874 0.055 Uiso 1 1 calc R
H1B H 0.7291 0.7782 0.4243 0.055 Uiso 1 1 calc R
H1C H 0.6056 0.6314 0.4356 0.055 Uiso 1 1 calc R
C2 C 0.6202(6) 0.3123(5) 0.0213(4) 0.0489(10) Uani 1 1 d .
H2A H 0.7023 0.3346 -0.0274 0.073 Uiso 1 1 calc R
H2B H 0.6003 0.4023 0.0574 0.073 Uiso 1 1 calc R
H2C H 0.5026 0.2530 -0.0431 0.073 Uiso 1 1 calc R
C3 C 0.8977(6) 0.0707(4) 0.2469(5) 0.0478(10) Uani 1 1 d .
H3A H 0.9547 0.0527 0.1818 0.072 Uiso 1 1 calc R
H3B H 0.8271 -0.0207 0.2561 0.072 Uiso 1 1 calc R
H3C H 0.9931 0.1136 0.3374 0.072 Uiso 1 1 calc R
C4 C 0.7301(4) 0.3032(3) 0.4874(3) 0.0261(6) Uani 1 1 d .
H4 H 0.6512 0.3731 0.4882 0.031 Uiso 1 1 calc R
C5 C 0.8228(5) 0.2681(3) 0.6358(3) 0.0305(7) Uani 1 1 d .
H5A H 0.7298 0.2457 0.6762 0.037 Uiso 1 1 calc R
H5B H 0.8742 0.1815 0.6325 0.037 Uiso 1 1 calc R
C6 C 0.8937(5) 0.5106(4) 0.7558(4) 0.0351(8) Uani 1 1 d .
H6A H 0.8358 0.5514 0.6706 0.053 Uiso 1 1 calc R
H6B H 0.9925 0.5850 0.8235 0.053 Uiso 1 1 calc R
H6C H 0.8023 0.4760 0.7939 0.053 Uiso 1 1 calc R
C7 C 1.0701(5) 0.3359(4) 0.8576(4) 0.0383(8) Uani 1 1 d .
H7A H 0.9841 0.3004 0.9003 0.057 Uiso 1 1 calc R
H7B H 1.1663 0.4153 0.9206 0.057 Uiso 1 1 calc R
H7C H 1.1253 0.2574 0.8392 0.057 Uiso 1 1 calc R
C8 C 0.6084(5) 0.1607(4) 0.4057(4) 0.0328(7) Uani 1 1 d .
H8A H 0.6837 0.0869 0.4190 0.039 Uiso 1 1 calc R
H8B H 0.5143 0.1299 0.4436 0.039 Uiso 1 1 calc R
C9 C 0.3989(5) 0.2712(4) 0.2282(4) 0.0415(8) Uani 1 1 d .
H9A H 0.3269 0.2628 0.1285 0.062 Uiso 1 1 calc R
H9B H 0.4757 0.3687 0.2613 0.062 Uiso 1 1 calc R
H9C H 0.3162 0.2529 0.2768 0.062 Uiso 1 1 calc R
C10 C 0.4020(5) 0.0213(4) 0.1885(4) 0.0434(9) Uani 1 1 d .
H10A H 0.3033 -0.0018 0.2219 0.065 Uiso 1 1 calc R
H10B H 0.4784 -0.0504 0.2117 0.065 Uiso 1 1 calc R
H10C H 0.3492 0.0202 0.0879 0.065 Uiso 1 1 calc R

loop_
_atom_site_aniso_label
_atom_site_aniso_U_11
_atom_site_aniso_U_22
_atom_site_aniso_U_33
_atom_site_aniso_U_23
_atom_site_aniso_U_13
_atom_site_aniso_U_12
Zn1 0.0230(2) 0.0265(2) 0.0319(2) 0.00827(15) 0.01387(16) 0.01090(14)
Zn2 0.0387(3) 0.0335(2) 0.0510(3) 0.01075(19) 0.0265(2) 0.01286(18)
O1 0.0244(10) 0.0264(11) 0.0297(11) 0.0067(9) 0.0138(9) 0.0090(9)
N1 0.0272(13) 0.0254(13) 0.0286(14) 0.0062(10) 0.0120(11) 0.0085(11)
N2 0.0262(13) 0.0264(13) 0.0273(14) -0.0005(10) 0.0073(11) 0.0055(11)
C1 0.0326(18) 0.0419(19) 0.044(2) 0.0130(16) 0.0165(16) 0.0227(15)
C2 0.059(3) 0.050(2) 0.045(2) 0.0154(18) 0.026(2) 0.014(2)
C3 0.043(2) 0.040(2) 0.066(3) 0.0007(19) 0.024(2) 0.0190(17)
C4 0.0247(15) 0.0262(15) 0.0305(16) 0.0082(12) 0.0124(13) 0.0085(12)
C5 0.0362(18) 0.0282(16) 0.0318(17) 0.0091(13) 0.0169(15) 0.0089(14)
C6 0.043(2) 0.0334(17) 0.0365(19) 0.0022(14) 0.0216(16) 0.0131(15)
C7 0.044(2) 0.0419(19) 0.0304(18) 0.0106(15) 0.0130(16) 0.0141(16)
C8 0.0370(18) 0.0317(17) 0.0343(18) 0.0079(14) 0.0188(15) 0.0071(14)
C9 0.038(2) 0.045(2) 0.045(2) 0.0064(17) 0.0173(17) 0.0170(17)
C10 0.041(2) 0.0339(19) 0.050(2) -0.0024(16) 0.0161(18) -0.0007(16)

loop_
_atom_type_symbol
_atom_type_description
_atom_type_scat_dispersion_real
_atom_type_scat_dispersion_imag
_atom_type_scat_source
C C 0.0033 0.0016 'International Tables Vol C Tables 4.2.6.8 and 6.1.1.4'
H H 0.0000 0.0000 'International Tables Vol C Tables 4.2.6.8 and 6.1.1.4'
O O 0.0106 0.0060 'International Tables Vol C Tables 4.2.6.8 and 6.1.1.4'
N N 0.0061 0.0033 'International Tables Vol C Tables 4.2.6.8 and 6.1.1.4'
Zn Zn 0.2839 1.4301 'International Tables Vol C Tables 4.2.6.8 and 6.1.1.4'

loop_
_geom_angle_atom_site_label_1
_geom_angle_atom_site_label_2
_geom_angle_atom_site_label_3
_geom_angle
_geom_angle_site_symmetry_1
_geom_angle_site_symmetry_3
C1 Zn1 O1 122.95(13) . .
C1 Zn1 O1 123.57(13) . 2_766
O1 Zn1 O1 90.12(8) . 2_766
C1 Zn1 N1 121.27(13) . 2_766
O1 Zn1 N1 105.93(9) . 2_766
O1 Zn1 N1 83.00(9) 2_766 2_766
C1 Zn1 Zn1 140.94(11) . 2_766
O1 Zn1 Zn1 46.01(6) . 2_766
O1 Zn1 Zn1 44.11(5) 2_766 2_766
N1 Zn1 Zn1 95.93(7) 2_766 2_766
C3 Zn2 C2 145.75(19) . .
C3 Zn2 N2 109.22(15) . .
C2 Zn2 N2 100.06(15) . .
C3 Zn2 O1 92.01(14) . .
C2 Zn2 O1 113.97(14) . .
N2 Zn2 O1 72.43(8) . .
C4 O1 Zn1 117.53(17) . .
C4 O1 Zn1 110.19(17) . 2_766
Zn1 O1 Zn1 89.88(8) . 2_766
C4 O1 Zn2 101.15(17) . .
Zn1 O1 Zn2 106.21(8) . .
Zn1 O1 Zn2 132.73(9) 2_766 .
C5 N1 C6 110.8(3) . .
C5 N1 C7 107.6(2) . .
C6 N1 C7 108.4(3) . .
C5 N1 Zn1 99.25(19) . 2_766
C6 N1 Zn1 116.5(2) . 2_766
C7 N1 Zn1 113.6(2) . 2_766
C9 N2 C10 109.5(3) . .
C9 N2 C8 111.5(3) . .
C10 N2 C8 108.4(3) . .
C9 N2 Zn2 114.9(2) . .
C10 N2 Zn2 106.5(2) . .
C8 N2 Zn2 105.75(19) . .
Zn1 C1 H1A 109.5 . .
Zn1 C1 H1B 109.5 . .
H1A C1 H1B 109.5 . .
Zn1 C1 H1C 109.5 . .
H1A C1 H1C 109.5 . .
H1B C1 H1C 109.5 . .
Zn2 C2 H2A 109.5 . .
Zn2 C2 H2B 109.5 . .
H2A C2 H2B 109.5 . .
Zn2 C2 H2C 109.5 . .
H2A C2 H2C 109.5 . .
H2B C2 H2C 109.5 . .
Zn2 C3 H3A 109.5 . .
Zn2 C3 H3B 109.5 . .
H3A C3 H3B 109.5 . .
Zn2 C3 H3C 109.5 . .
H3A C3 H3C 109.5 . .
H3B C3 H3C 109.5 . .
O1 C4 C8 114.5(3) . .
O1 C4 C5 111.3(3) . .
C8 C4 C5 104.5(2) . .
O1 C4 H4 108.8 . .
C8 C4 H4 108.8 . .
C5 C4 H4 108.8 . .
N1 C5 C4 111.9(2) . .
N1 C5 H5A 109.2 . .
C4 C5 H5A 109.2 . .
N1 C5 H5B 109.2 . .
C4 C5 H5B 109.2 . .
H5A C5 H5B 107.9 . .
N1 C6 H6A 109.5 . .
N1 C6 H6B 109.5 . .
H6A C6 H6B 109.5 . .
N1 C6 H6C 109.5 . .
H6A C6 H6C 109.5 . .
H6B C6 H6C 109.5 . .
N1 C7 H7A 109.5 . .
N1 C7 H7B 109.5 . .
H7A C7 H7B 109.5 . .
N1 C7 H7C 109.5 . .
H7A C7 H7C 109.5 . .
H7B C7 H7C 109.5 . .
N2 C8 C4 114.1(3) . .
N2 C8 H8A 108.7 . .
C4 C8 H8A 108.7 . .
N2 C8 H8B 108.7 . .
C4 C8 H8B 108.7 . .
H8A C8 H8B 107.6 . .
N2 C9 H9A 109.5 . .
N2 C9 H9B 109.5 . .
H9A C9 H9B 109.5 . .
N2 C9 H9C 109.5 . .
H9A C9 H9C 109.5 . .
H9B C9 H9C 109.5 . .
N2 C10 H10A 109.5 . .
N2 C10 H10B 109.5 . .
H10A C10 H10B 109.5 . .
N2 C10 H10C 109.5 . .
H10A C10 H10C 109.5 . .
H10B C10 H10C 109.5 . .

loop_
_geom_bond_atom_site_label_1
_geom_bond_atom_site_label_2
_geom_bond_distance
_geom_bond_site_symmetry_2
Zn1 C1 1.970(3) .
Zn1 O1 2.034(2) .
Zn1 O1 2.102(2) 2_766
Zn1 N1 2.142(3) 2_766
Zn1 Zn1 2.9223(7) 2_766
Zn2 C3 1.983(4) .
Zn2 C2 1.984(4) .
Zn2 N2 2.181(3) .
Zn2 O1 2.773(2) .
O1 C4 1.426(4) .
O1 Zn1 2.102(2) 2_766
N1 C5 1.469(4) .
N1 C6 1.480(4) .
N1 C7 1.496(4) .
N1 Zn1 2.142(3) 2_766
N2 C9 1.459(4) .
N2 C10 1.474(4) .
N2 C8 1.488(4) .
C1 H1A 0.9800 .
C1 H1B 0.9800 .
C1 H1C 0.9800 .
C2 H2A 0.9800 .
C2 H2B 0.9800 .
C2 H2C 0.9800 .
C3 H3A 0.9800 .
C3 H3B 0.9800 .
C3 H3C 0.9800 .
C4 C8 1.516(5) .
C4 C5 1.542(4) .
C4 H4 1.0000 .
C5 H5A 0.9900 .
C5 H5B 0.9900 .
C6 H6A 0.9800 .
C6 H6B 0.9800 .
C6 H6C 0.9800 .
C7 H7A 0.9800 .
C7 H7B 0.9800 .
C7 H7C 0.9800 .
C8 H8A 0.9900 .
C8 H8B 0.9900 .
C9 H9A 0.9800 .
C9 H9B 0.9800 .
C9 H9C 0.9800 .
C10 H10A 0.9800 .
C10 H10B 0.9800 .
C10 H10C 0.9800 .
